data_7042974
loop_
_publ_author_name
'Chile, L.-E.'
'Ebrahimi, T.'
'Wong, A.'
'Aluthge, D. C.'
'Hatzikiriakos, S. G.'
'Mehrkhodavandi, P.'

_publ_section_title
;
 Impact of aryloxy initiators on the living and immortal polymerization of
 lactide.
;
_journal_name_full 'Dalton transactions (Cambridge, England : 2003)'
_journal_paper_doi 10.1039/c7dt00990a
_journal_year 2017
_chemical_formula_moiety 'C52 H82 Br Cl3 In2 N4 O3, 2.5(C7 H8)'
_chemical_formula_sum 'C69.5 H102 Br Cl3 In2 N4 O3'
_chemical_formula_weight 1457.44
_space_group_crystal_system monoclinic
_space_group_IT_number 14
_space_group_name_Hall '-P 2ybc'
_space_group_name_H-M_alt 'P 1 21/c 1'
_symmetry_space_group_name_Hall '-P 2ybc'
_symmetry_space_group_name_H-M 'P 1 21/c 1'
_atom_sites_solution_hydrogens geom
_atom_sites_solution_primary dual
_audit_creation_date 2017-04-26
_audit_creation_method
;
Olex2 1.2
(compiled 2017.03.28 svn.r3405 for OlexSys, GUI svn.r5335)
;
_audit_update_record
;
2017-05-01 deposited with the CCDC.
2017-05-02 downloaded from the CCDC.
;
_cell_angle_alpha 90
_cell_angle_beta 111.583(3)
_cell_angle_gamma 90
_cell_formula_units_Z 4
_cell_length_a 18.451(2)
_cell_length_b 21.673(3)
_cell_length_c 18.847(2)
_cell_measurement_reflns_used 9827
_cell_measurement_temperature 90(2)
_cell_measurement_theta_max 25.74
_cell_measurement_theta_min 2.30
_cell_volume 7008.3(14)
_computing_cell_refinement 'SAINT v8.37A (Bruker, 2015)'
_computing_data_reduction 'SAINT v8.37A (Bruker, 2015)'
_computing_molecular_graphics 'Olex2 (Dolomanov et al., 2009)'
_computing_publication_material 'Olex2 (Dolomanov et al., 2009)'
_computing_structure_refinement 'XL (Sheldrick, 2008)'
_computing_structure_solution 'XT (Sheldrick, 2015)'
_diffrn_ambient_temperature 90(2)
_diffrn_detector 'Bruker APEX2 area detector'
_diffrn_detector_area_resol_mean 7.9
_diffrn_detector_type 'CCD area detector'
_diffrn_measured_fraction_theta_full 0.993
_diffrn_measured_fraction_theta_max 0.993
_diffrn_measurement_device 'Bruker D8 Kappa diffractometer'
_diffrn_measurement_device_type 'Bruker APEX II area detector'
_diffrn_measurement_method '\w and \f scans'
_diffrn_radiation_monochromator 'TRIUMPH curved-crystal'
_diffrn_radiation_probe x-ray
_diffrn_radiation_type MoK\a
_diffrn_radiation_wavelength 0.71073
_diffrn_reflns_av_R_equivalents 0.0652
_diffrn_reflns_av_unetI/netI 0.0633
_diffrn_reflns_Laue_measured_fraction_full 0.993
_diffrn_reflns_Laue_measured_fraction_max 0.993
_diffrn_reflns_limit_h_max 21
_diffrn_reflns_limit_h_min -22
_diffrn_reflns_limit_k_max 26
_diffrn_reflns_limit_k_min -26
_diffrn_reflns_limit_l_max 23
_diffrn_reflns_limit_l_min -17
_diffrn_reflns_number 69023
_diffrn_reflns_point_group_measured_fraction_full 0.993
_diffrn_reflns_point_group_measured_fraction_max 0.993
_diffrn_reflns_theta_full 25.832
_diffrn_reflns_theta_max 25.832
_diffrn_reflns_theta_min 1.187
_diffrn_source 'sealed X-ray tube'
_diffrn_standards_number 0
_exptl_absorpt_coefficient_mu 1.389
_exptl_absorpt_correction_T_max 0.835
_exptl_absorpt_correction_T_min 0.711
_exptl_absorpt_correction_type multi-scan
_exptl_absorpt_process_details
'SADABS-2016/2 (Bruker,2016/2) was used for absorption correction. wR2(int) was 0.0618 before and 0.0513 after correction. The Ratio of minimum to maximum transmission is 0.8516. The \l/2 correction factor is Not present.'
_exptl_crystal_colour colourless
_exptl_crystal_density_diffrn 1.381
_exptl_crystal_description needles
_exptl_crystal_F_000 3020
_exptl_crystal_size_max 0.91
_exptl_crystal_size_mid 0.15
_exptl_crystal_size_min 0.13
_refine_diff_density_max 3.049
_refine_diff_density_min -2.069
_refine_diff_density_rms 0.121
_refine_ls_extinction_method none
_refine_ls_goodness_of_fit_ref 1.023
_refine_ls_hydrogen_treatment constr
_refine_ls_matrix_type full
_refine_ls_number_parameters 798
_refine_ls_number_reflns 13435
_refine_ls_number_restraints 813
_refine_ls_restrained_S_all 0.999
_refine_ls_R_factor_all 0.0927
_refine_ls_R_factor_gt 0.0493
_refine_ls_shift/su_max 0.004
_refine_ls_shift/su_mean 0.000
_refine_ls_structure_factor_coef Fsqd
_refine_ls_weighting_details 'w=1/[\s^2^(Fo^2^)+(0.0289P)^2^+37.0059P] where P=(Fo^2^+2Fc^2^)/3'
_refine_ls_weighting_scheme calc
_refine_ls_wR_factor_gt 0.0965
_refine_ls_wR_factor_ref 0.1140
_reflns_Friedel_coverage 0.000
_reflns_number_gt 9132
_reflns_number_total 13435
_reflns_threshold_expression 'I > 2\s(I)'
_cod_data_source_file c7dt00990a2.cif
_cod_data_source_block pm147_4
_cod_original_cell_volume 7008.2(15)
_cod_original_formula_sum 'C69.50 H102 Br Cl3 In2 N4 O3'
_cod_database_code 7042974
_shelx_shelxl_version_number 2016/6
_shelx_space_group_comment
;
The symmetry employed for this shelxl refinement is uniquely defined
by the following loop, which should always be used as a source of
symmetry information in preference to the above space-group names.
They are only intended as comments.
;
_olex2_refinement_description
;
1. Fixed Uiso
 At 1.2 times of:
  All C(H) groups, All C(H,H) groups, All N(H) groups
 At 1.5 times of:
  All C(H,H,H) groups
2. Restrained distances
 C23-C22 \\sim C23A-C22 \\sim C24-C22 \\sim C24A-C22 \\sim C25-C22 \\sim
C25A-C22
 with sigma of 0.02
3. Uiso/Uaniso restraints and constraints
C25 \\sim C25A: within 2A with sigma of 0.04 and sigma for terminal atoms of
0.08
Uanis(C25) = Uanis(C25A)
Uanis(C23) = Uanis(C23A)
4. Rigid body (RIGU) restrains
 All non-hydrogen atoms
 with sigma for 1-2 distances of 0.004 and sigma for 1-3 distances of 0.004
5. Others
 Sof(C23A)=Sof(H23D)=Sof(H23E)=Sof(H23F)=Sof(C24A)=Sof(H24D)=Sof(H24E)=
 Sof(H24F)=Sof(C25A)=Sof(H25D)=Sof(H25E)=Sof(H25F)=1-FVAR(1)
 Sof(C23)=Sof(H23A)=Sof(H23B)=Sof(H23C)=Sof(C24)=Sof(H24A)=Sof(H24B)=Sof(H24C)=
 Sof(C25)=Sof(H25A)=Sof(H25B)=Sof(H25C)=FVAR(1)
 Fixed Sof: C60(0.5) H60A(0.5) H60B(0.5) H60C(0.5) C61(0.5) C62(0.5) H62(0.5)
 C63(0.5) H63(0.5) C64(0.5) H64(0.5) C65(0.5) H65(0.5) C66(0.5) H66(0.5)
6.a Free rotating group:
 C60(C61,C62,C63,C64,C65,C66)
6.b Ternary CH refined with riding coordinates:
 N2(H2), N4(H4), C9(H9), C14(H14), C32(H32), C33(H33)
6.c Secondary CH2 refined with riding coordinates:
 C10(H10A,H10B), C11(H11A,H11B), C12(H12A,H12B), C13(H13A,H13B), C15(H15A,
 H15B), C34(H34A,H34B), C35(H35A,H35B), C36(H36A,H36B), C37(H37A,H37B),
 C38(H38A,H38B)
6.d Aromatic/amide H refined with riding coordinates:
 C2(H2A), C3(H3), C5(H5), C6(H6), C19(H19), C21(H21), C42(H42), C44(H44),
 C55(H55), C56(H56), C57(H57), C58(H58), C59(H59), C62(H62), C63(H63), C64(H64),
  C65(H65), C66(H66), C69(H69), C70(H70), C71(H71), C72(H72), C73(H73)
6.e Idealised Me refined as rotating group:
 C7(H7A,H7B,H7C), C8(H8A,H8B,H8C), C27(H27A,H27B,H27C), C28(H28A,H28B,H28C),
 C29(H29A,H29B,H29C), C30(H30A,H30B,H30C), C31(H31A,H31B,H31C), C46(H46A,H46B,
 H46C), C47(H47A,H47B,H47C), C48(H48A,H48B,H48C), C50(H50A,H50B,H50C), C51(H51A,
 H51B,H51C), C52(H52A,H52B,H52C), C23(H23A,H23B,H23C), C24(H24A,H24B,H24C),
 C25(H25A,H25B,H25C), C23A(H23D,H23E,H23F), C24A(H24D,H24E,H24F), C25A(H25D,
 H25E,H25F), C53(H53A,H53B,H53C), C60(H60A,H60B,H60C), C67(H67A,H67B,H67C)
;
_olex2_submission_special_instructions 'No special instructions were received'

loop_
_space_group_symop_operation_xyz
'x, y, z'
'-x, y+1/2, -z+1/2'
'-x, -y, -z'
'x, -y-1/2, z-1/2'

loop_
_atom_site_label
_atom_site_type_symbol
_atom_site_fract_x
_atom_site_fract_y
_atom_site_fract_z
_atom_site_U_iso_or_equiv
_atom_site_adp_type
_atom_site_occupancy
_atom_site_site_symmetry_order
_atom_site_calc_flag
_atom_site_refinement_flags_posn
_atom_site_refinement_flags_adp
_atom_site_refinement_flags_occupancy
_atom_site_disorder_assembly
_atom_site_disorder_group
In1 In 0.70510(2) 0.03536(2) 0.39781(2) 0.01795(10) Uani 1 1 d . U . . .
In2 In 0.78917(2) 0.00579(2) 0.60503(2) 0.01585(9) Uani 1 1 d . U . . .
Br1 Br 0.70653(4) -0.30817(3) 0.44117(4) 0.04488(19) Uani 1 1 d . U . . .
Cl1 Cl 0.83357(7) 0.03977(6) 0.39068(7) 0.0208(3) Uani 1 1 d . U . . .
Cl2 Cl 0.66639(7) 0.01530(6) 0.62265(7) 0.0225(3) Uani 1 1 d . U . . .
Cl3 Cl 0.75606(7) 0.10547(6) 0.51949(7) 0.0199(3) Uani 1 1 d . U . . .
O1 O 0.66300(19) -0.03069(17) 0.3138(2) 0.0243(8) Uani 1 1 d . U . . .
O2 O 0.81855(19) -0.08030(16) 0.6539(2) 0.0197(8) Uani 1 1 d . U . . .
O3 O 0.73654(18) -0.03272(16) 0.49019(18) 0.0186(7) Uani 1 1 d . U . . .
N1 N 0.6552(2) 0.1258(2) 0.3325(2) 0.0255(10) Uani 1 1 d . U . . .
N2 N 0.5861(2) 0.04125(19) 0.4063(2) 0.0174(9) Uani 1 1 d . U . . .
H2 H 0.593998 0.045420 0.461461 0.021 Uiso 1 1 calc R . . . .
N3 N 0.8636(2) 0.0711(2) 0.7034(2) 0.0179(9) Uani 1 1 d . U . . .
N4 N 0.9046(2) 0.00913(18) 0.5892(2) 0.0127(8) Uani 1 1 d . U . . .
H4 H 0.894433 0.027681 0.537823 0.015 Uiso 1 1 calc R . . . .
C1 C 0.7293(3) -0.0945(2) 0.4786(3) 0.0182(10) Uani 1 1 d . U . . .
C2 C 0.7593(3) -0.1235(3) 0.4289(3) 0.0248(12) Uani 1 1 d . U . . .
H2A H 0.784958 -0.099673 0.402959 0.030 Uiso 1 1 calc R . . . .
C3 C 0.7520(3) -0.1862(3) 0.4174(3) 0.0308(13) Uani 1 1 d . U . . .
H3 H 0.772304 -0.205455 0.383430 0.037 Uiso 1 1 calc R . . . .
C4 C 0.7150(3) -0.2210(3) 0.4552(4) 0.0315(14) Uani 1 1 d . U . . .
C5 C 0.6843(3) -0.1938(3) 0.5041(3) 0.0296(13) Uani 1 1 d . U . . .
H5 H 0.658843 -0.218075 0.529908 0.035 Uiso 1 1 calc R . . . .
C6 C 0.6912(3) -0.1306(3) 0.5152(3) 0.0231(12) Uani 1 1 d . U . . .
H6 H 0.669518 -0.111591 0.548293 0.028 Uiso 1 1 calc R . . . .
C7 C 0.7158(3) 0.1737(3) 0.3475(4) 0.0369(15) Uani 1 1 d . U . . .
H7A H 0.733052 0.186567 0.401014 0.055 Uiso 1 1 calc GR . . . .
H7B H 0.694500 0.209305 0.314365 0.055 Uiso 1 1 calc GR . . . .
H7C H 0.760261 0.156947 0.337080 0.055 Uiso 1 1 calc GR . . . .
C8 C 0.6240(4) 0.1111(3) 0.2493(3) 0.0364(15) Uani 1 1 d . U . . .
H8A H 0.665821 0.094008 0.234924 0.055 Uiso 1 1 calc GR . . . .
H8B H 0.603895 0.148849 0.220023 0.055 Uiso 1 1 calc GR . . . .
H8C H 0.581842 0.080850 0.238392 0.055 Uiso 1 1 calc GR . . . .
C9 C 0.5927(3) 0.1478(3) 0.3602(3) 0.0273(12) Uani 1 1 d . U . . .
H9 H 0.620199 0.163170 0.413475 0.033 Uiso 1 1 calc R . . . .
C10 C 0.5433(3) 0.2010(3) 0.3157(4) 0.0355(14) Uani 1 1 d . U . . .
H10A H 0.513156 0.187436 0.262847 0.043 Uiso 1 1 calc R . . . .
H10B H 0.577591 0.235394 0.313328 0.043 Uiso 1 1 calc R . . . .
C11 C 0.4872(4) 0.2235(3) 0.3529(4) 0.0409(15) Uani 1 1 d . U . . .
H11A H 0.517316 0.240025 0.404353 0.049 Uiso 1 1 calc R . . . .
H11B H 0.454474 0.257198 0.321973 0.049 Uiso 1 1 calc R . . . .
C12 C 0.4359(3) 0.1715(3) 0.3594(4) 0.0428(16) Uani 1 1 d . U . . .
H12A H 0.401663 0.158152 0.307671 0.051 Uiso 1 1 calc R . . . .
H12B H 0.402226 0.186331 0.386412 0.051 Uiso 1 1 calc R . . . .
C13 C 0.4833(3) 0.1169(3) 0.4021(3) 0.0328(14) Uani 1 1 d . U . . .
H13A H 0.447809 0.082541 0.401920 0.039 Uiso 1 1 calc R . . . .
H13B H 0.512578 0.128664 0.455858 0.039 Uiso 1 1 calc R . . . .
C14 C 0.5405(3) 0.0952(3) 0.3655(3) 0.0277(12) Uani 1 1 d . U . . .
H14 H 0.509062 0.081825 0.312261 0.033 Uiso 1 1 calc R . . . .
C15 C 0.5448(3) -0.0183(3) 0.3783(3) 0.0226(12) Uani 1 1 d . U . . .
H15A H 0.495083 -0.018107 0.387027 0.027 Uiso 1 1 calc R . . . .
H15B H 0.577060 -0.052461 0.408757 0.027 Uiso 1 1 calc R . . . .
C16 C 0.5277(3) -0.0308(3) 0.2954(3) 0.0232(12) Uani 1 1 d . U . . .
C17 C 0.5881(3) -0.0402(3) 0.2681(3) 0.0216(11) Uani 1 1 d . U . . .
C18 C 0.5704(3) -0.0615(3) 0.1927(3) 0.0249(12) Uani 1 1 d . U . . .
C19 C 0.4919(3) -0.0679(3) 0.1471(3) 0.0267(12) Uani 1 1 d . U . . .
H19 H 0.479279 -0.081664 0.096125 0.032 Uiso 1 1 calc R . . . .
C20 C 0.4308(3) -0.0556(3) 0.1714(3) 0.0260(12) Uani 1 1 d . U . . .
C21 C 0.4506(3) -0.0376(3) 0.2463(3) 0.0240(12) Uani 1 1 d . U . . .
H21 H 0.410200 -0.029594 0.265036 0.029 Uiso 1 1 calc R . . . .
C22 C 0.3453(3) -0.0639(3) 0.1159(3) 0.0377(14) Uani 1 1 d D U . . .
C26 C 0.6352(3) -0.0787(3) 0.1629(3) 0.0293(13) Uani 1 1 d . U . . .
C27 C 0.6861(3) -0.0222(3) 0.1642(3) 0.0372(15) Uani 1 1 d . U . . .
H27A H 0.653374 0.010725 0.132942 0.056 Uiso 1 1 calc GR . . . .
H27B H 0.725903 -0.033732 0.143672 0.056 Uiso 1 1 calc GR . . . .
H27C H 0.711464 -0.007687 0.216832 0.056 Uiso 1 1 calc GR . . . .
C28 C 0.6858(3) -0.1304(3) 0.2127(3) 0.0353(14) Uani 1 1 d . U . . .
H28A H 0.708850 -0.116327 0.265714 0.053 Uiso 1 1 calc GR . . . .
H28B H 0.727340 -0.141068 0.194159 0.053 Uiso 1 1 calc GR . . . .
H28C H 0.653370 -0.166850 0.209907 0.053 Uiso 1 1 calc GR . . . .
C29 C 0.6015(3) -0.1027(3) 0.0804(3) 0.0399(16) Uani 1 1 d . U . . .
H29A H 0.567564 -0.138161 0.077457 0.060 Uiso 1 1 calc GR . . . .
H29B H 0.644260 -0.115407 0.064450 0.060 Uiso 1 1 calc GR . . . .
H29C H 0.571363 -0.069921 0.046574 0.060 Uiso 1 1 calc GR . . . .
C30 C 0.8153(3) 0.1219(3) 0.7149(3) 0.0259(12) Uani 1 1 d . U . . .
H30A H 0.798121 0.148703 0.669882 0.039 Uiso 1 1 calc GR . . . .
H30B H 0.846134 0.146029 0.759907 0.039 Uiso 1 1 calc GR . . . .
H30C H 0.769619 0.104654 0.722634 0.039 Uiso 1 1 calc GR . . . .
C31 C 0.8942(3) 0.0346(3) 0.7744(3) 0.0284(13) Uani 1 1 d . U . . .
H31A H 0.850770 0.016792 0.785458 0.043 Uiso 1 1 calc GR . . . .
H31B H 0.924882 0.061456 0.816622 0.043 Uiso 1 1 calc GR . . . .
H31C H 0.927494 0.001449 0.768139 0.043 Uiso 1 1 calc GR . . . .
C32 C 0.9259(3) 0.0972(2) 0.6793(3) 0.0217(11) Uani 1 1 d . U . . .
H32 H 0.899866 0.127521 0.637619 0.026 Uiso 1 1 calc R . . . .
C33 C 0.9631(3) 0.0483(2) 0.6455(3) 0.0208(11) Uani 1 1 d . U . . .
H33 H 0.994987 0.020966 0.688265 0.025 Uiso 1 1 calc R . . . .
C34 C 1.0183(3) 0.0778(3) 0.6120(3) 0.0263(12) Uani 1 1 d . U . . .
H34A H 1.043536 0.045066 0.592618 0.032 Uiso 1 1 calc R . . . .
H34B H 0.988097 0.104374 0.568434 0.032 Uiso 1 1 calc R . . . .
C35 C 1.0804(3) 0.1161(3) 0.6704(4) 0.0323(14) Uani 1 1 d . U . . .
H35A H 1.111594 0.137867 0.645267 0.039 Uiso 1 1 calc R . . . .
H35B H 1.115762 0.088622 0.710024 0.039 Uiso 1 1 calc R . . . .
C36 C 1.0446(3) 0.1632(3) 0.7079(4) 0.0343(14) Uani 1 1 d . U . . .
H36A H 1.086677 0.184753 0.749115 0.041 Uiso 1 1 calc R . . . .
H36B H 1.015307 0.194278 0.669706 0.041 Uiso 1 1 calc R . . . .
C37 C 0.9901(3) 0.1322(3) 0.7411(3) 0.0256(12) Uani 1 1 d . U . . .
H37A H 0.966600 0.163836 0.763896 0.031 Uiso 1 1 calc R . . . .
H37B H 1.020098 0.103221 0.781948 0.031 Uiso 1 1 calc R . . . .
C38 C 0.9317(3) -0.0556(2) 0.5866(3) 0.0169(10) Uani 1 1 d . U . . .
H38A H 0.978716 -0.054872 0.573088 0.020 Uiso 1 1 calc R . . . .
H38B H 0.890610 -0.078747 0.546296 0.020 Uiso 1 1 calc R . . . .
C39 C 0.9506(3) -0.0887(2) 0.6618(3) 0.0167(10) Uani 1 1 d . U . . .
C40 C 0.8911(3) -0.1014(2) 0.6902(3) 0.0172(10) Uani 1 1 d . U . . .
C41 C 0.9095(3) -0.1377(2) 0.7570(3) 0.0192(11) Uani 1 1 d . U . . .
C42 C 0.9860(3) -0.1561(2) 0.7934(3) 0.0210(11) Uani 1 1 d . U . . .
H42 H 0.998257 -0.180380 0.838320 0.025 Uiso 1 1 calc R . . . .
C43 C 1.0464(3) -0.1416(2) 0.7687(3) 0.0192(11) Uani 1 1 d . U . . .
C44 C 1.0262(3) -0.1083(2) 0.7009(3) 0.0193(11) Uani 1 1 d . U . . .
H44 H 1.065315 -0.098900 0.681089 0.023 Uiso 1 1 calc R . . . .
C45 C 1.1306(3) -0.1628(3) 0.8092(3) 0.0315(13) Uani 1 1 d . U . . .
C46 C 1.1434(4) -0.1960(5) 0.8812(5) 0.079(3) Uani 1 1 d . U . . .
H46A H 1.129671 -0.169001 0.916075 0.118 Uiso 1 1 calc GR . . . .
H46B H 1.198413 -0.207823 0.904763 0.118 Uiso 1 1 calc GR . . . .
H46C H 1.110792 -0.233041 0.870657 0.118 Uiso 1 1 calc GR . . . .
C47 C 1.1504(4) -0.2102(3) 0.7558(4) 0.0534(19) Uani 1 1 d . U . . .
H47A H 1.115497 -0.245898 0.746846 0.080 Uiso 1 1 calc GR . . . .
H47B H 1.204547 -0.223965 0.780334 0.080 Uiso 1 1 calc GR . . . .
H47C H 1.143503 -0.190427 0.707023 0.080 Uiso 1 1 calc GR . . . .
C48 C 1.1871(4) -0.1107(4) 0.8203(4) 0.057(2) Uani 1 1 d . U . . .
H48A H 1.179691 -0.091969 0.770754 0.085 Uiso 1 1 calc GR . . . .
H48B H 1.240478 -0.126444 0.843401 0.085 Uiso 1 1 calc GR . . . .
H48C H 1.178075 -0.079639 0.853880 0.085 Uiso 1 1 calc GR . . . .
C49 C 0.8448(3) -0.1588(2) 0.7848(3) 0.0240(12) Uani 1 1 d . U . . .
C50 C 0.8782(3) -0.1956(3) 0.8600(3) 0.0274(13) Uani 1 1 d . U . . .
H50A H 0.903523 -0.233111 0.851671 0.041 Uiso 1 1 calc GR . . . .
H50B H 0.835813 -0.206748 0.877201 0.041 Uiso 1 1 calc GR . . . .
H50C H 0.916426 -0.170131 0.899059 0.041 Uiso 1 1 calc GR . . . .
C51 C 0.7883(3) -0.2007(3) 0.7243(3) 0.0282(13) Uani 1 1 d . U . . .
H51A H 0.765769 -0.177956 0.676197 0.042 Uiso 1 1 calc GR . . . .
H51B H 0.746605 -0.214033 0.741301 0.042 Uiso 1 1 calc GR . . . .
H51C H 0.816413 -0.236884 0.716630 0.042 Uiso 1 1 calc GR . . . .
C52 C 0.7986(3) -0.1044(3) 0.7997(3) 0.0292(13) Uani 1 1 d . U . . .
H52A H 0.834366 -0.076705 0.837607 0.044 Uiso 1 1 calc GR . . . .
H52B H 0.759469 -0.120129 0.818853 0.044 Uiso 1 1 calc GR . . . .
H52C H 0.772622 -0.081815 0.751997 0.044 Uiso 1 1 calc GR . . . .
C23 C 0.3324(19) -0.080(2) 0.0344(10) 0.066(3) Uani 0.237(11) 1 d D U P A 1
H23A H 0.356653 -0.048213 0.013072 0.100 Uiso 0.237(11) 1 calc GR . P A 1
H23B H 0.276387 -0.081464 0.004383 0.100 Uiso 0.237(11) 1 calc GR . P A 1
H23C H 0.355930 -0.120026 0.032556 0.100 Uiso 0.237(11) 1 calc GR . P A 1
C24 C 0.298(2) -0.014(2) 0.135(4) 0.092(13) Uani 0.237(11) 1 d D U P A 1
H24A H 0.311572 -0.012595 0.190288 0.138 Uiso 0.237(11) 1 calc GR . P A 1
H24B H 0.242453 -0.023124 0.109681 0.138 Uiso 0.237(11) 1 calc GR . P A 1
H24C H 0.309717 0.025924 0.117196 0.138 Uiso 0.237(11) 1 calc GR . P A 1
C25 C 0.3159(19) -0.1222(13) 0.142(2) 0.071(3) Uani 0.237(11) 1 d D U P A 1
H25A H 0.360372 -0.148055 0.171861 0.107 Uiso 0.237(11) 1 calc GR . P A 1
H25B H 0.281739 -0.145184 0.097992 0.107 Uiso 0.237(11) 1 calc GR . P A 1
H25C H 0.286726 -0.110606 0.174678 0.107 Uiso 0.237(11) 1 calc GR . P A 1
C23A C 0.3326(5) -0.0280(7) 0.0430(5) 0.066(3) Uani 0.763(11) 1 d D U P A 2
H23D H 0.337970 0.016303 0.054446 0.100 Uiso 0.763(11) 1 calc GR . P A 2
H23E H 0.280248 -0.036418 0.005851 0.100 Uiso 0.763(11) 1 calc GR . P A 2
H23F H 0.371501 -0.040571 0.021791 0.100 Uiso 0.763(11) 1 calc GR . P A 2
C24A C 0.2872(6) -0.0436(6) 0.1487(7) 0.048(3) Uani 0.763(11) 1 d D U P A 2
H24D H 0.292524 -0.068945 0.193406 0.072 Uiso 0.763(11) 1 calc GR . P A 2
H24E H 0.234555 -0.048380 0.110352 0.072 Uiso 0.763(11) 1 calc GR . P A 2
H24F H 0.296320 -0.000218 0.163919 0.072 Uiso 0.763(11) 1 calc GR . P A 2
C25A C 0.3322(6) -0.1327(4) 0.0961(8) 0.071(3) Uani 0.763(11) 1 d D U P A 2
H25D H 0.375408 -0.148578 0.082945 0.107 Uiso 0.763(11) 1 calc GR . P A 2
H25E H 0.283140 -0.138036 0.052503 0.107 Uiso 0.763(11) 1 calc GR . P A 2
H25F H 0.329712 -0.155336 0.140105 0.107 Uiso 0.763(11) 1 calc GR . P A 2
C53 C 0.9127(4) -0.2488(3) 0.5896(4) 0.0454(17) Uani 1 1 d . U . . .
H53A H 0.927637 -0.235197 0.642681 0.068 Uiso 1 1 calc GR . . . .
H53B H 0.885393 -0.288397 0.582875 0.068 Uiso 1 1 calc GR . . . .
H53C H 0.878303 -0.217973 0.555626 0.068 Uiso 1 1 calc GR . . . .
C54 C 0.9853(3) -0.2562(3) 0.5705(3) 0.0311(13) Uani 1 1 d . U . . .
C55 C 1.0215(4) -0.3130(3) 0.5777(3) 0.0344(14) Uani 1 1 d . U . . .
H55 H 0.998275 -0.348182 0.590676 0.041 Uiso 1 1 calc R . . . .
C56 C 1.0909(4) -0.3191(3) 0.5664(3) 0.0403(15) Uani 1 1 d . U . . .
H56 H 1.115647 -0.358254 0.572190 0.048 Uiso 1 1 calc R . . . .
C57 C 1.1239(4) -0.2688(3) 0.5468(3) 0.0375(14) Uani 1 1 d . U . . .
H57 H 1.172110 -0.272835 0.539819 0.045 Uiso 1 1 calc R . . . .
C58 C 1.0880(3) -0.2126(3) 0.5371(3) 0.0368(14) Uani 1 1 d . U . . .
H58 H 1.110654 -0.177903 0.522491 0.044 Uiso 1 1 calc R . . . .
C59 C 1.0186(3) -0.2065(3) 0.5486(3) 0.0323(13) Uani 1 1 d . U . . .
H59 H 0.993510 -0.167436 0.541266 0.039 Uiso 1 1 calc R . . . .
C60 C 0.9299(6) -0.0168(6) 1.0304(7) 0.076(5) Uani 0.5 1 d . U P B -1
H60A H 0.884356 0.009452 1.005337 0.114 Uiso 0.5 1 calc GR . P B -1
H60B H 0.949220 -0.009739 1.085585 0.114 Uiso 0.5 1 calc GR . P B -1
H60C H 0.915067 -0.060212 1.019671 0.114 Uiso 0.5 1 calc GR . P B -1
C61 C 0.9930(4) -0.0012(4) 1.0004(5) 0.060(3) Uani 0.5 1 d G U P B -1
C62 C 1.0055(5) -0.0382(3) 0.9449(5) 0.062(4) Uani 0.5 1 d G U P B -1
H62 H 0.972889 -0.072881 0.925011 0.074 Uiso 0.5 1 calc R . P B -1
C63 C 1.0651(6) -0.0247(5) 0.9183(5) 0.077(5) Uani 0.5 1 d G U P B -1
H63 H 1.072753 -0.050294 0.880735 0.092 Uiso 0.5 1 calc R . P B -1
C64 C 1.1134(5) 0.0262(5) 0.9468(5) 0.063(4) Uani 0.5 1 d G U P B -1
H64 H 1.153991 0.035432 0.928844 0.075 Uiso 0.5 1 calc R . P B -1
C65 C 1.1015(5) 0.0635(4) 1.0019(5) 0.065(4) Uani 0.5 1 d G U P B -1
H65 H 1.134065 0.098325 1.021540 0.078 Uiso 0.5 1 calc R . P B -1
C66 C 1.0418(5) 0.0499(4) 1.0283(5) 0.044(3) Uani 0.5 1 d G U P B -1
H66 H 1.034160 0.075582 1.065787 0.053 Uiso 0.5 1 calc R . P B -1
C67 C 0.5354(4) -0.1915(3) 0.3254(4) 0.0534(18) Uani 1 1 d . U . C -1
H67A H 0.504429 -0.173892 0.275535 0.080 Uiso 1 1 calc GR . . C -1
H67B H 0.565362 -0.226752 0.318410 0.080 Uiso 1 1 calc GR . . C -1
H67C H 0.571146 -0.160142 0.356756 0.080 Uiso 1 1 calc GR . . C -1
C68 C 0.4817(4) -0.2127(4) 0.3647(4) 0.0463(16) Uani 1 1 d . U . C -1
C69 C 0.4256(4) -0.1758(4) 0.3694(4) 0.0580(19) Uani 1 1 d . U . C -1
H69 H 0.419616 -0.135451 0.348211 0.070 Uiso 1 1 calc R . . C -1
C70 C 0.3760(4) -0.1957(4) 0.4050(4) 0.0525(18) Uani 1 1 d . U . C -1
H70 H 0.337441 -0.168003 0.408084 0.063 Uiso 1 1 calc R . . C -1
C71 C 0.3799(4) -0.2537(4) 0.4359(4) 0.0583(19) Uani 1 1 d . U . C -1
H71 H 0.344104 -0.266216 0.458729 0.070 Uiso 1 1 calc R . . C -1
C72 C 0.4400(4) -0.2948(4) 0.4326(3) 0.0505(18) Uani 1 1 d . U . C -1
H72 H 0.445934 -0.335237 0.453375 0.061 Uiso 1 1 calc R . . C -1
C73 C 0.4885(3) -0.2724(3) 0.3978(3) 0.0375(14) Uani 1 1 d . U . C -1
H73 H 0.529007 -0.298564 0.395807 0.045 Uiso 1 1 calc R . . C -1

loop_
_atom_site_aniso_label
_atom_site_aniso_U_11
_atom_site_aniso_U_22
_atom_site_aniso_U_33
_atom_site_aniso_U_23
_atom_site_aniso_U_13
_atom_site_aniso_U_12
In1 0.01216(17) 0.0245(2) 0.01917(18) 0.00133(17) 0.00808(14) 0.00113(15)
In2 0.01276(17) 0.0182(2) 0.01946(18) 0.00107(16) 0.00934(14) 0.00030(15)
Br1 0.0544(4) 0.0250(3) 0.0779(5) -0.0105(3) 0.0509(4) -0.0063(3)
Cl1 0.0128(6) 0.0302(7) 0.0235(6) 0.0045(6) 0.0114(5) 0.0025(5)
Cl2 0.0150(6) 0.0263(7) 0.0319(7) 0.0000(6) 0.0152(5) 0.0001(5)
Cl3 0.0165(6) 0.0232(7) 0.0206(6) 0.0018(6) 0.0074(5) 0.0007(5)
O1 0.0152(17) 0.033(2) 0.0268(19) -0.0056(17) 0.0098(15) -0.0012(16)
O2 0.0175(17) 0.0203(19) 0.028(2) 0.0035(16) 0.0166(15) 0.0042(14)
O3 0.0136(17) 0.024(2) 0.0189(18) -0.0006(15) 0.0065(15) -0.0014(15)
N1 0.019(2) 0.036(3) 0.024(2) 0.004(2) 0.0107(19) 0.0073(19)
N2 0.0102(19) 0.024(2) 0.019(2) 0.0005(18) 0.0064(17) 0.0016(16)
N3 0.016(2) 0.023(2) 0.015(2) 0.0015(18) 0.0060(17) -0.0048(17)
N4 0.0131(19) 0.015(2) 0.015(2) 0.0026(16) 0.0111(16) 0.0006(15)
C1 0.012(2) 0.026(3) 0.016(2) 0.001(2) 0.005(2) 0.003(2)
C2 0.019(3) 0.030(3) 0.030(3) 0.000(2) 0.016(2) -0.001(2)
C3 0.028(3) 0.032(3) 0.043(4) -0.009(3) 0.026(3) 0.000(2)
C4 0.030(3) 0.021(3) 0.052(4) -0.010(3) 0.026(3) -0.004(2)
C5 0.029(3) 0.029(3) 0.039(3) -0.002(3) 0.021(3) -0.004(2)
C6 0.019(3) 0.029(3) 0.026(3) -0.004(2) 0.014(2) -0.002(2)
C7 0.032(3) 0.037(4) 0.047(4) 0.019(3) 0.021(3) 0.005(3)
C8 0.041(4) 0.051(4) 0.020(3) 0.005(3) 0.013(3) 0.019(3)
C9 0.021(3) 0.036(3) 0.027(3) 0.001(3) 0.011(2) 0.009(2)
C10 0.025(3) 0.043(4) 0.039(4) 0.007(3) 0.012(3) 0.013(3)
C11 0.035(4) 0.044(4) 0.045(4) -0.003(3) 0.016(3) 0.016(3)
C12 0.023(3) 0.052(4) 0.057(4) -0.012(3) 0.020(3) 0.008(3)
C13 0.021(3) 0.043(4) 0.042(4) -0.011(3) 0.020(3) -0.002(2)
C14 0.017(3) 0.037(3) 0.028(3) -0.003(3) 0.008(2) 0.004(2)
C15 0.016(3) 0.032(3) 0.023(3) -0.003(2) 0.011(2) -0.002(2)
C16 0.017(2) 0.032(3) 0.023(3) -0.001(2) 0.010(2) -0.002(2)
C17 0.014(2) 0.028(3) 0.024(3) -0.001(2) 0.010(2) 0.000(2)
C18 0.020(2) 0.034(3) 0.025(3) -0.002(2) 0.012(2) -0.002(2)
C19 0.023(3) 0.038(4) 0.019(3) -0.005(3) 0.008(2) -0.002(2)
C20 0.016(2) 0.035(3) 0.028(3) 0.000(2) 0.009(2) -0.003(2)
C21 0.015(2) 0.035(3) 0.025(3) 0.003(2) 0.010(2) 0.000(2)
C22 0.016(3) 0.065(4) 0.029(3) -0.003(3) 0.005(2) -0.001(3)
C26 0.022(3) 0.047(4) 0.024(3) -0.013(3) 0.013(2) -0.005(2)
C27 0.027(3) 0.060(4) 0.033(3) -0.007(3) 0.021(3) -0.011(3)
C28 0.024(3) 0.044(4) 0.041(3) -0.014(3) 0.016(3) 0.001(3)
C29 0.027(3) 0.066(5) 0.035(3) -0.017(3) 0.021(3) -0.006(3)
C30 0.024(3) 0.026(3) 0.032(3) -0.005(2) 0.016(2) -0.003(2)
C31 0.033(3) 0.029(3) 0.020(3) 0.002(2) 0.006(2) -0.004(3)
C32 0.017(3) 0.025(3) 0.028(3) -0.001(2) 0.013(2) -0.004(2)
C33 0.014(2) 0.023(3) 0.026(3) -0.002(2) 0.009(2) -0.003(2)
C34 0.021(3) 0.027(3) 0.037(3) 0.000(3) 0.019(2) -0.001(2)
C35 0.021(3) 0.029(3) 0.052(4) -0.003(3) 0.019(3) -0.008(2)
C36 0.027(3) 0.029(3) 0.049(4) -0.002(3) 0.016(3) -0.009(2)
C37 0.023(3) 0.025(3) 0.032(3) -0.005(2) 0.013(2) -0.006(2)
C38 0.014(2) 0.021(3) 0.020(2) 0.002(2) 0.012(2) 0.002(2)
C39 0.019(2) 0.017(3) 0.019(2) -0.001(2) 0.011(2) -0.001(2)
C40 0.017(2) 0.017(3) 0.021(2) -0.003(2) 0.011(2) -0.0019(19)
C41 0.024(2) 0.015(3) 0.024(3) -0.002(2) 0.015(2) -0.003(2)
C42 0.024(2) 0.024(3) 0.018(3) 0.003(2) 0.011(2) -0.002(2)
C43 0.016(2) 0.021(3) 0.022(3) -0.003(2) 0.009(2) -0.003(2)
C44 0.017(2) 0.024(3) 0.019(2) 0.002(2) 0.010(2) -0.002(2)
C45 0.017(3) 0.036(3) 0.037(3) 0.009(3) 0.005(2) -0.002(2)
C46 0.029(4) 0.142(9) 0.068(5) 0.068(5) 0.021(4) 0.026(5)
C47 0.032(4) 0.059(5) 0.066(5) 0.002(4) 0.014(3) 0.013(3)
C48 0.032(4) 0.069(5) 0.060(5) 0.015(4) 0.007(3) -0.010(3)
C49 0.027(3) 0.020(3) 0.035(3) 0.004(2) 0.024(2) 0.001(2)
C50 0.027(3) 0.024(3) 0.041(3) 0.010(3) 0.026(3) 0.002(2)
C51 0.021(3) 0.026(3) 0.042(3) 0.009(3) 0.018(3) 0.001(2)
C52 0.037(3) 0.024(3) 0.039(3) 0.007(3) 0.029(3) 0.003(2)
C23 0.026(4) 0.127(10) 0.036(4) 0.016(5) -0.002(3) -0.001(7)
C24 0.019(17) 0.099(16) 0.13(4) -0.05(3) -0.007(18) 0.02(2)
C25 0.022(5) 0.075(5) 0.101(9) -0.022(5) 0.005(5) -0.016(4)
C23A 0.026(4) 0.127(10) 0.036(4) 0.016(5) -0.002(3) -0.001(7)
C24A 0.011(4) 0.099(9) 0.033(5) -0.010(6) 0.007(4) -0.004(6)
C25A 0.022(5) 0.075(5) 0.101(9) -0.022(5) 0.005(5) -0.016(4)
C53 0.040(4) 0.046(4) 0.054(4) 0.010(3) 0.022(3) 0.001(3)
C54 0.034(3) 0.039(3) 0.017(3) 0.000(3) 0.006(2) 0.004(2)
C55 0.048(4) 0.032(3) 0.019(3) 0.000(3) 0.008(3) 0.001(3)
C56 0.052(4) 0.039(4) 0.029(3) 0.000(3) 0.014(3) 0.015(3)
C57 0.032(3) 0.048(4) 0.029(3) -0.006(3) 0.007(3) 0.008(3)
C58 0.037(3) 0.042(4) 0.032(3) -0.003(3) 0.013(3) 0.001(3)
C59 0.034(3) 0.032(3) 0.029(3) 0.000(3) 0.009(3) 0.008(3)
C60 0.044(9) 0.067(12) 0.092(13) 0.048(10) -0.005(8) 0.003(8)
C61 0.063(7) 0.045(6) 0.053(6) 0.011(5) -0.003(5) 0.004(5)
C62 0.068(9) 0.038(8) 0.047(8) 0.000(6) -0.016(6) 0.012(7)
C63 0.074(10) 0.069(10) 0.065(11) -0.008(8) 0.001(8) 0.028(7)
C64 0.056(9) 0.075(10) 0.051(9) 0.000(7) 0.012(7) 0.031(7)
C65 0.080(11) 0.053(10) 0.062(10) -0.015(8) 0.028(9) 0.003(8)
C66 0.063(8) 0.026(6) 0.033(7) 0.000(5) 0.004(6) 0.005(5)
C67 0.052(4) 0.050(5) 0.051(4) -0.008(4) 0.010(3) -0.010(4)
C68 0.039(4) 0.062(4) 0.024(3) -0.011(3) -0.003(3) 0.009(3)
C69 0.050(4) 0.077(5) 0.042(4) -0.013(4) 0.012(3) 0.012(4)
C70 0.028(3) 0.085(5) 0.036(4) -0.003(4) 0.001(3) 0.017(4)
C71 0.048(4) 0.097(6) 0.026(4) -0.014(4) 0.009(3) 0.002(4)
C72 0.033(4) 0.084(5) 0.024(3) -0.016(3) -0.003(3) 0.004(3)
C73 0.024(3) 0.048(4) 0.029(3) -0.013(3) -0.004(2) 0.006(3)

loop_
_atom_type_symbol
_atom_type_description
_atom_type_scat_dispersion_real
_atom_type_scat_dispersion_imag
_atom_type_scat_source
C C 0.0033 0.0016 'International Tables Vol C Tables 4.2.6.8 and 6.1.1.4'
H H 0.0000 0.0000 'International Tables Vol C Tables 4.2.6.8 and 6.1.1.4'
Br Br -0.2901 2.4595 'International Tables Vol C Tables 4.2.6.8 and 6.1.1.4'
Cl Cl 0.1484 0.1585 'International Tables Vol C Tables 4.2.6.8 and 6.1.1.4'
In In -0.7276 1.3100 'International Tables Vol C Tables 4.2.6.8 and 6.1.1.4'
N N 0.0061 0.0033 'International Tables Vol C Tables 4.2.6.8 and 6.1.1.4'
O O 0.0106 0.0060 'International Tables Vol C Tables 4.2.6.8 and 6.1.1.4'

loop_
_geom_angle_atom_site_label_1
_geom_angle_atom_site_label_2
_geom_angle_atom_site_label_3
_geom_angle
Cl1 In1 Cl3 88.98(4)
O1 In1 Cl1 94.85(10)
O1 In1 Cl3 170.70(11)
O1 In1 O3 93.30(13)
O1 In1 N1 102.45(15)
O1 In1 N2 89.55(14)
O3 In1 Cl1 95.28(9)
O3 In1 Cl3 77.89(9)
O3 In1 N1 158.24(14)
O3 In1 N2 87.83(13)
N1 In1 Cl1 98.21(11)
N1 In1 Cl3 85.33(12)
N2 In1 Cl1 174.45(11)
N2 In1 Cl3 87.18(11)
N2 In1 N1 77.49(15)
Cl2 In2 Cl3 89.77(4)
O2 In2 Cl2 96.99(9)
O2 In2 Cl3 168.61(10)
O2 In2 O3 92.55(13)
O2 In2 N3 102.27(14)
O2 In2 N4 88.99(13)
O3 In2 Cl2 94.08(9)
O3 In2 Cl3 77.78(10)
O3 In2 N3 159.24(13)
O3 In2 N4 88.76(13)
N3 In2 Cl2 98.39(10)
N3 In2 Cl3 85.70(10)
N4 In2 Cl2 173.26(10)
N4 In2 Cl3 84.85(10)
N4 In2 N3 77.19(14)
In1 Cl3 In2 89.30(4)
C17 O1 In1 127.2(3)
C40 O2 In2 125.8(3)
In2 O3 In1 114.89(15)
C1 O3 In1 123.7(3)
C1 O3 In2 121.3(3)
C7 N1 In1 111.6(3)
C7 N1 C8 108.9(5)
C7 N1 C9 109.5(4)
C8 N1 In1 107.5(3)
C8 N1 C9 112.5(4)
C9 N1 In1 106.8(3)
In1 N2 H2 107.8
C14 N2 In1 112.9(3)
C14 N2 H2 107.8
C14 N2 C15 112.4(4)
C15 N2 In1 108.0(3)
C15 N2 H2 107.8
C30 N3 In2 110.9(3)
C30 N3 C32 109.5(4)
C31 N3 In2 108.2(3)
C31 N3 C30 108.5(4)
C31 N3 C32 113.4(4)
C32 N3 In2 106.3(3)
In2 N4 H4 107.0
C33 N4 In2 113.6(3)
C33 N4 H4 107.0
C33 N4 C38 113.5(4)
C38 N4 In2 108.5(3)
C38 N4 H4 107.0
O3 C1 C2 120.8(4)
O3 C1 C6 120.9(4)
C6 C1 C2 118.3(5)
C1 C2 H2A 119.7
C3 C2 C1 120.7(5)
C3 C2 H2A 119.7
C2 C3 H3 120.1
C2 C3 C4 119.9(5)
C4 C3 H3 120.1
C3 C4 Br1 120.1(4)
C3 C4 C5 120.9(5)
C5 C4 Br1 118.9(4)
C4 C5 H5 120.4
C4 C5 C6 119.1(5)
C6 C5 H5 120.4
C1 C6 H6 119.5
C5 C6 C1 121.1(5)
C5 C6 H6 119.5
N1 C7 H7A 109.5
N1 C7 H7B 109.5
N1 C7 H7C 109.5
H7A C7 H7B 109.5
H7A C7 H7C 109.5
H7B C7 H7C 109.5
N1 C8 H8A 109.5
N1 C8 H8B 109.5
N1 C8 H8C 109.5
H8A C8 H8B 109.5
H8A C8 H8C 109.5
H8B C8 H8C 109.5
N1 C9 H9 106.4
N1 C9 C10 115.5(5)
N1 C9 C14 111.7(5)
C10 C9 H9 106.4
C10 C9 C14 109.8(5)
C14 C9 H9 106.4
C9 C10 H10A 109.4
C9 C10 H10B 109.4
C9 C10 C11 111.1(5)
H10A C10 H10B 108.0
C11 C10 H10A 109.4
C11 C10 H10B 109.4
C10 C11 H11A 109.5
C10 C11 H11B 109.5
H11A C11 H11B 108.1
C12 C11 C10 110.5(5)
C12 C11 H11A 109.5
C12 C11 H11B 109.5
C11 C12 H12A 109.3
C11 C12 H12B 109.3
C11 C12 C13 111.7(5)
H12A C12 H12B 107.9
C13 C12 H12A 109.3
C13 C12 H12B 109.3
C12 C13 H13A 109.4
C12 C13 H13B 109.4
C12 C13 C14 111.0(5)
H13A C13 H13B 108.0
C14 C13 H13A 109.4
C14 C13 H13B 109.4
N2 C14 C9 111.9(4)
N2 C14 C13 111.3(5)
N2 C14 H14 107.5
C9 C14 C13 111.0(5)
C9 C14 H14 107.5
C13 C14 H14 107.5
N2 C15 H15A 108.7
N2 C15 H15B 108.7
N2 C15 C16 114.1(4)
H15A C15 H15B 107.6
C16 C15 H15A 108.7
C16 C15 H15B 108.7
C17 C16 C15 121.1(5)
C21 C16 C15 118.9(4)
C21 C16 C17 119.8(5)
O1 C17 C16 120.6(5)
O1 C17 C18 119.8(4)
C16 C17 C18 119.6(5)
C17 C18 C26 121.3(5)
C19 C18 C17 117.2(5)
C19 C18 C26 121.5(5)
C18 C19 H19 117.8
C20 C19 C18 124.3(5)
C20 C19 H19 117.8
C19 C20 C22 120.2(5)
C21 C20 C19 116.8(5)
C21 C20 C22 123.0(5)
C16 C21 H21 118.9
C20 C21 C16 122.1(5)
C20 C21 H21 118.9
C23 C22 C20 117.0(13)
C23 C22 C24 121(3)
C23 C22 C25 102(2)
C24 C22 C20 107(2)
C24 C22 C25 102(3)
C25 C22 C20 105.7(13)
C23A C22 C20 109.3(5)
C23A C22 C25A 108.7(8)
C24A C22 C20 113.3(7)
C24A C22 C23A 109.2(8)
C24A C22 C25A 108.4(7)
C25A C22 C20 107.9(6)
C27 C26 C18 110.6(5)
C27 C26 C29 107.6(5)
C28 C26 C18 109.5(5)
C28 C26 C27 109.9(5)
C28 C26 C29 107.4(5)
C29 C26 C18 111.8(4)
C26 C27 H27A 109.5
C26 C27 H27B 109.5
C26 C27 H27C 109.5
H27A C27 H27B 109.5
H27A C27 H27C 109.5
H27B C27 H27C 109.5
C26 C28 H28A 109.5
C26 C28 H28B 109.5
C26 C28 H28C 109.5
H28A C28 H28B 109.5
H28A C28 H28C 109.5
H28B C28 H28C 109.5
C26 C29 H29A 109.5
C26 C29 H29B 109.5
C26 C29 H29C 109.5
H29A C29 H29B 109.5
H29A C29 H29C 109.5
H29B C29 H29C 109.5
N3 C30 H30A 109.5
N3 C30 H30B 109.5
N3 C30 H30C 109.5
H30A C30 H30B 109.5
H30A C30 H30C 109.5
H30B C30 H30C 109.5
N3 C31 H31A 109.5
N3 C31 H31B 109.5
N3 C31 H31C 109.5
H31A C31 H31B 109.5
H31A C31 H31C 109.5
H31B C31 H31C 109.5
N3 C32 H32 106.7
N3 C32 C33 112.2(4)
N3 C32 C37 115.1(4)
C33 C32 H32 106.7
C37 C32 H32 106.7
C37 C32 C33 108.8(4)
N4 C33 C32 112.3(4)
N4 C33 H33 107.3
N4 C33 C34 111.7(4)
C32 C33 H33 107.3
C34 C33 C32 110.7(4)
C34 C33 H33 107.3
C33 C34 H34A 109.2
C33 C34 H34B 109.2
H34A C34 H34B 107.9
C35 C34 C33 111.9(5)
C35 C34 H34A 109.2
C35 C34 H34B 109.2
C34 C35 H35A 109.4
C34 C35 H35B 109.4
C34 C35 C36 111.4(4)
H35A C35 H35B 108.0
C36 C35 H35A 109.4
C36 C35 H35B 109.4
C35 C36 H36A 109.4
C35 C36 H36B 109.4
H36A C36 H36B 108.0
C37 C36 C35 111.1(5)
C37 C36 H36A 109.4
C37 C36 H36B 109.4
C32 C37 H37A 109.5
C32 C37 H37B 109.5
C36 C37 C32 110.6(5)
C36 C37 H37A 109.5
C36 C37 H37B 109.5
H37A C37 H37B 108.1
N4 C38 H38A 109.1
N4 C38 H38B 109.1
N4 C38 C39 112.3(4)
H38A C38 H38B 107.9
C39 C38 H38A 109.1
C39 C38 H38B 109.1
C40 C39 C38 120.2(4)
C44 C39 C38 119.1(4)
C44 C39 C40 120.6(5)
O2 C40 C39 120.6(4)
O2 C40 C41 120.7(4)
C39 C40 C41 118.6(4)
C40 C41 C49 120.4(4)
C42 C41 C40 117.9(4)
C42 C41 C49 121.5(5)
C41 C42 H42 117.8
C41 C42 C43 124.4(5)
C43 C42 H42 117.8
C42 C43 C44 116.5(5)
C42 C43 C45 123.8(5)
C44 C43 C45 119.5(4)
C39 C44 C43 121.7(5)
C39 C44 H44 119.1
C43 C44 H44 119.1
C43 C45 C47 108.1(5)
C46 C45 C43 113.2(5)
C46 C45 C47 105.9(6)
C46 C45 C48 111.7(6)
C48 C45 C43 111.7(5)
C48 C45 C47 105.6(5)
C45 C46 H46A 109.5
C45 C46 H46B 109.5
C45 C46 H46C 109.5
H46A C46 H46B 109.5
H46A C46 H46C 109.5
H46B C46 H46C 109.5
C45 C47 H47A 109.5
C45 C47 H47B 109.5
C45 C47 H47C 109.5
H47A C47 H47B 109.5
H47A C47 H47C 109.5
H47B C47 H47C 109.5
C45 C48 H48A 109.5
C45 C48 H48B 109.5
C45 C48 H48C 109.5
H48A C48 H48B 109.5
H48A C48 H48C 109.5
H48B C48 H48C 109.5
C41 C49 C50 111.6(4)
C51 C49 C41 108.9(4)
C51 C49 C50 108.2(4)
C51 C49 C52 108.6(4)
C52 C49 C41 112.6(4)
C52 C49 C50 106.8(4)
C49 C50 H50A 109.5
C49 C50 H50B 109.5
C49 C50 H50C 109.5
H50A C50 H50B 109.5
H50A C50 H50C 109.5
H50B C50 H50C 109.5
C49 C51 H51A 109.5
C49 C51 H51B 109.5
C49 C51 H51C 109.5
H51A C51 H51B 109.5
H51A C51 H51C 109.5
H51B C51 H51C 109.5
C49 C52 H52A 109.5
C49 C52 H52B 109.5
C49 C52 H52C 109.5
H52A C52 H52B 109.5
H52A C52 H52C 109.5
H52B C52 H52C 109.5
C22 C23 H23A 109.5
C22 C23 H23B 109.5
C22 C23 H23C 109.5
H23A C23 H23B 109.5
H23A C23 H23C 109.5
H23B C23 H23C 109.5
C22 C24 H24A 109.5
C22 C24 H24B 109.5
C22 C24 H24C 109.5
H24A C24 H24B 109.5
H24A C24 H24C 109.5
H24B C24 H24C 109.5
C22 C25 H25A 109.5
C22 C25 H25B 109.5
C22 C25 H25C 109.5
H25A C25 H25B 109.5
H25A C25 H25C 109.5
H25B C25 H25C 109.5
C22 C23A H23D 109.5
C22 C23A H23E 109.5
C22 C23A H23F 109.5
H23D C23A H23E 109.5
H23D C23A H23F 109.5
H23E C23A H23F 109.5
C22 C24A H24D 109.5
C22 C24A H24E 109.5
C22 C24A H24F 109.5
H24D C24A H24E 109.5
H24D C24A H24F 109.5
H24E C24A H24F 109.5
C22 C25A H25D 109.5
C22 C25A H25E 109.5
C22 C25A H25F 109.5
H25D C25A H25E 109.5
H25D C25A H25F 109.5
H25E C25A H25F 109.5
H53A C53 H53B 109.5
H53A C53 H53C 109.5
H53B C53 H53C 109.5
C54 C53 H53A 109.5
C54 C53 H53B 109.5
C54 C53 H53C 109.5
C55 C54 C53 120.5(6)
C59 C54 C53 121.2(6)
C59 C54 C55 118.3(6)
C54 C55 H55 119.6
C56 C55 C54 120.8(6)
C56 C55 H55 119.6
C55 C56 H56 120.1
C57 C56 C55 119.7(6)
C57 C56 H56 120.1
C56 C57 H57 119.8
C56 C57 C58 120.4(6)
C58 C57 H57 119.8
C57 C58 H58 120.1
C57 C58 C59 119.8(6)
C59 C58 H58 120.1
C54 C59 C58 120.8(6)
C54 C59 H59 119.6
C58 C59 H59 119.6
H60A C60 H60B 109.5
H60A C60 H60C 109.5
H60B C60 H60C 109.5
C61 C60 H60A 109.5
C61 C60 H60B 109.5
C61 C60 H60C 109.5
C62 C61 C60 120.9
C66 C61 C60 121.0
C66 C61 C62 118.1
C61 C62 H62 119.5
C63 C62 C61 121.1
C63 C62 H62 119.5
C62 C63 H63 119.9
C62 C63 C64 120.2
C64 C63 H63 119.9
C63 C64 H64 120.3
C65 C64 C63 119.4
C65 C64 H64 120.3
C64 C65 H65 119.9
C64 C65 C66 120.1
C66 C65 H65 119.9
C61 C66 H66 119.5
C65 C66 C61 121.1
C65 C66 H66 119.5
H67A C67 H67B 109.5
H67A C67 H67C 109.5
H67B C67 H67C 109.5
C68 C67 H67A 109.5
C68 C67 H67B 109.5
C68 C67 H67C 109.5
C69 C68 C67 120.9(7)
C69 C68 C73 117.5(7)
C73 C68 C67 121.6(6)
C68 C69 H69 119.7
C68 C69 C70 120.6(8)
C70 C69 H69 119.7
C69 C70 H70 118.3
C71 C70 C69 123.4(7)
C71 C70 H70 118.3
C70 C71 H71 121.1
C70 C71 C72 117.8(7)
C72 C71 H71 121.1
C71 C72 H72 121.7
C73 C72 C71 116.6(8)
C73 C72 H72 121.7
C68 C73 H73 117.9
C72 C73 C68 124.1(6)
C72 C73 H73 117.9

loop_
_geom_bond_atom_site_label_1
_geom_bond_atom_site_label_2
_geom_bond_distance
In1 Cl1 2.4250(12)
In1 Cl3 2.6202(13)
In1 O1 2.063(4)
In1 O3 2.191(3)
In1 N1 2.318(5)
In1 N2 2.262(4)
In2 Cl2 2.4163(12)
In2 Cl3 2.6296(13)
In2 O2 2.063(3)
In2 O3 2.186(3)
In2 N3 2.335(4)
In2 N4 2.257(4)
Br1 C4 1.906(6)
O1 C17 1.348(6)
O2 C40 1.340(6)
O3 C1 1.355(6)
N1 C7 1.474(7)
N1 C8 1.493(7)
N1 C9 1.507(6)
N2 H2 1.0000
N2 C14 1.481(7)
N2 C15 1.494(7)
N3 C30 1.482(7)
N3 C31 1.475(6)
N3 C32 1.495(6)
N4 H4 1.0000
N4 C33 1.473(6)
N4 C38 1.497(6)
C1 C2 1.399(7)
C1 C6 1.394(7)
C2 H2A 0.9500
C2 C3 1.374(8)
C3 H3 0.9500
C3 C4 1.378(8)
C4 C5 1.380(8)
C5 H5 0.9500
C5 C6 1.383(8)
C6 H6 0.9500
C7 H7A 0.9800
C7 H7B 0.9800
C7 H7C 0.9800
C8 H8A 0.9800
C8 H8B 0.9800
C8 H8C 0.9800
C9 H9 1.0000
C9 C10 1.516(8)
C9 C14 1.520(8)
C10 H10A 0.9900
C10 H10B 0.9900
C10 C11 1.528(8)
C11 H11A 0.9900
C11 H11B 0.9900
C11 C12 1.506(9)
C12 H12A 0.9900
C12 H12B 0.9900
C12 C13 1.515(9)
C13 H13A 0.9900
C13 H13B 0.9900
C13 C14 1.531(7)
C14 H14 1.0000
C15 H15A 0.9900
C15 H15B 0.9900
C15 C16 1.500(7)
C16 C17 1.405(7)
C16 C21 1.390(7)
C17 C18 1.413(7)
C18 C19 1.392(7)
C18 C26 1.542(7)
C19 H19 0.9500
C19 C20 1.389(7)
C20 C21 1.379(7)
C20 C22 1.549(7)
C21 H21 0.9500
C22 C23 1.506(15)
C22 C24 1.511(16)
C22 C25 1.531(15)
C22 C23A 1.520(9)
C22 C24A 1.487(9)
C22 C25A 1.534(10)
C26 C27 1.538(8)
C26 C28 1.537(8)
C26 C29 1.539(8)
C27 H27A 0.9800
C27 H27B 0.9800
C27 H27C 0.9800
C28 H28A 0.9800
C28 H28B 0.9800
C28 H28C 0.9800
C29 H29A 0.9800
C29 H29B 0.9800
C29 H29C 0.9800
C30 H30A 0.9800
C30 H30B 0.9800
C30 H30C 0.9800
C31 H31A 0.9800
C31 H31B 0.9800
C31 H31C 0.9800
C32 H32 1.0000
C32 C33 1.524(7)
C32 C37 1.523(7)
C33 H33 1.0000
C33 C34 1.522(7)
C34 H34A 0.9900
C34 H34B 0.9900
C34 C35 1.511(8)
C35 H35A 0.9900
C35 H35B 0.9900
C35 C36 1.522(8)
C36 H36A 0.9900
C36 H36B 0.9900
C36 C37 1.522(7)
C37 H37A 0.9900
C37 H37B 0.9900
C38 H38A 0.9900
C38 H38B 0.9900
C38 C39 1.509(7)
C39 C40 1.414(7)
C39 C44 1.382(7)
C40 C41 1.416(7)
C41 C42 1.383(7)
C41 C49 1.540(7)
C42 H42 0.9500
C42 C43 1.391(7)
C43 C44 1.393(7)
C43 C45 1.529(7)
C44 H44 0.9500
C45 C46 1.476(9)
C45 C47 1.572(9)
C45 C48 1.499(9)
C46 H46A 0.9800
C46 H46B 0.9800
C46 H46C 0.9800
C47 H47A 0.9800
C47 H47B 0.9800
C47 H47C 0.9800
C48 H48A 0.9800
C48 H48B 0.9800
C48 H48C 0.9800
C49 C50 1.543(7)
C49 C51 1.528(8)
C49 C52 1.539(7)
C50 H50A 0.9800
C50 H50B 0.9800
C50 H50C 0.9800
C51 H51A 0.9800
C51 H51B 0.9800
C51 H51C 0.9800
C52 H52A 0.9800
C52 H52B 0.9800
C52 H52C 0.9800
C23 H23A 0.9800
C23 H23B 0.9800
C23 H23C 0.9800
C24 H24A 0.9800
C24 H24B 0.9800
C24 H24C 0.9800
C25 H25A 0.9800
C25 H25B 0.9800
C25 H25C 0.9800
C23A H23D 0.9800
C23A H23E 0.9800
C23A H23F 0.9800
C24A H24D 0.9800
C24A H24E 0.9800
C24A H24F 0.9800
C25A H25D 0.9800
C25A H25E 0.9800
C25A H25F 0.9800
C53 H53A 0.9800
C53 H53B 0.9800
C53 H53C 0.9800
C53 C54 1.518(8)
C54 C55 1.382(8)
C54 C59 1.377(8)
C55 H55 0.9500
C55 C56 1.381(9)
C56 H56 0.9500
C56 C57 1.364(9)
C57 H57 0.9500
C57 C58 1.365(9)
C58 H58 0.9500
C58 C59 1.381(8)
C59 H59 0.9500
C60 H60A 0.9800
C60 H60B 0.9800
C60 H60C 0.9800
C60 C61 1.5072
C61 C62 1.4025
C61 C66 1.4019
C62 H62 0.9500
C62 C63 1.3959
C63 H63 0.9500
C63 C64 1.3968
C64 H64 0.9500
C64 C65 1.3960
C65 H65 0.9500
C65 C66 1.3969
C66 H66 0.9500
C67 H67A 0.9800
C67 H67B 0.9800
C67 H67C 0.9800
C67 C68 1.511(10)
C68 C69 1.338(9)
C68 C73 1.422(10)
C69 H69 0.9500
C69 C70 1.387(10)
C70 H70 0.9500
C70 C71 1.376(11)
C71 H71 0.9500
C71 C72 1.443(10)
C72 H72 0.9500
C72 C73 1.376(9)
C73 H73 0.9500

loop_
_geom_torsion_atom_site_label_1
_geom_torsion_atom_site_label_2
_geom_torsion_atom_site_label_3
_geom_torsion_atom_site_label_4
_geom_torsion
In1 O1 C17 C16 -34.6(7)
In1 O1 C17 C18 147.1(4)
In1 O3 C1 C2 50.1(6)
In1 O3 C1 C6 -129.4(4)
In1 N1 C9 C10 -170.5(4)
In1 N1 C9 C14 -44.1(5)
In1 N2 C14 C9 -26.7(5)
In1 N2 C14 C13 -151.6(4)
In1 N2 C15 C16 -64.7(5)
In2 O2 C40 C39 -40.6(6)
In2 O2 C40 C41 140.5(4)
In2 O3 C1 C2 -125.5(4)
In2 O3 C1 C6 55.0(5)
In2 N3 C32 C33 -44.2(5)
In2 N3 C32 C37 -169.4(4)
In2 N4 C33 C32 -23.7(5)
In2 N4 C33 C34 -148.8(3)
In2 N4 C38 C39 -66.0(4)
Br1 C4 C5 C6 179.3(4)
O1 C17 C18 C19 -177.3(5)
O1 C17 C18 C26 4.5(8)
O2 C40 C41 C42 -177.7(5)
O2 C40 C41 C49 6.0(7)
O3 C1 C2 C3 179.9(5)
O3 C1 C6 C5 -179.3(5)
N1 C9 C10 C11 -174.7(5)
N1 C9 C14 N2 48.6(6)
N1 C9 C14 C13 173.6(4)
N2 C15 C16 C17 65.3(7)
N2 C15 C16 C21 -119.6(5)
N3 C32 C33 N4 47.0(6)
N3 C32 C33 C34 172.5(4)
N3 C32 C37 C36 -173.2(4)
N4 C33 C34 C35 -177.8(4)
N4 C38 C39 C40 65.1(6)
N4 C38 C39 C44 -117.3(5)
C1 C2 C3 C4 -0.3(9)
C2 C1 C6 C5 1.2(8)
C2 C3 C4 Br1 -178.7(4)
C2 C3 C4 C5 0.7(9)
C3 C4 C5 C6 -0.2(9)
C4 C5 C6 C1 -0.8(8)
C6 C1 C2 C3 -0.7(8)
C7 N1 C9 C10 68.5(6)
C7 N1 C9 C14 -165.1(4)
C8 N1 C9 C10 -52.8(7)
C8 N1 C9 C14 73.6(6)
C9 C10 C11 C12 -57.4(7)
C10 C9 C14 N2 178.0(4)
C10 C9 C14 C13 -57.0(6)
C10 C11 C12 C13 55.6(7)
C11 C12 C13 C14 -54.9(7)
C12 C13 C14 N2 -179.1(5)
C12 C13 C14 C9 55.5(6)
C14 N2 C15 C16 60.5(5)
C14 C9 C10 C11 58.0(7)
C15 N2 C14 C9 -149.2(4)
C15 N2 C14 C13 85.9(5)
C15 C16 C17 O1 -8.4(8)
C15 C16 C17 C18 169.9(5)
C15 C16 C21 C20 -172.9(5)
C16 C17 C18 C19 4.4(8)
C16 C17 C18 C26 -173.8(5)
C17 C16 C21 C20 2.3(9)
C17 C18 C19 C20 -0.9(9)
C17 C18 C26 C27 -62.2(7)
C17 C18 C26 C28 59.1(7)
C17 C18 C26 C29 178.0(5)
C18 C19 C20 C21 -2.0(9)
C18 C19 C20 C22 179.6(6)
C19 C18 C26 C27 119.7(6)
C19 C18 C26 C28 -119.0(6)
C19 C18 C26 C29 -0.1(8)
C19 C20 C21 C16 1.2(9)
C19 C20 C22 C23 -5(2)
C19 C20 C22 C24 -145(3)
C19 C20 C22 C25 106.9(19)
C19 C20 C22 C23A -53.0(9)
C19 C20 C22 C24A -175.0(7)
C19 C20 C22 C25A 65.0(9)
C21 C16 C17 O1 176.5(5)
C21 C16 C17 C18 -5.2(8)
C21 C20 C22 C23 176(2)
C21 C20 C22 C24 37(3)
C21 C20 C22 C25 -71.5(19)
C21 C20 C22 C23A 128.7(8)
C21 C20 C22 C24A 6.6(10)
C21 C20 C22 C25A -113.3(8)
C22 C20 C21 C16 179.6(5)
C26 C18 C19 C20 177.3(6)
C30 N3 C32 C33 -164.1(4)
C30 N3 C32 C37 70.7(6)
C31 N3 C32 C33 74.6(5)
C31 N3 C32 C37 -50.6(6)
C32 C33 C34 C35 56.3(6)
C33 N4 C38 C39 61.2(5)
C33 C32 C37 C36 59.8(6)
C33 C34 C35 C36 -53.2(7)
C34 C35 C36 C37 53.8(7)
C35 C36 C37 C32 -57.7(6)
C37 C32 C33 N4 175.6(4)
C37 C32 C33 C34 -58.9(6)
C38 N4 C33 C32 -148.3(4)
C38 N4 C33 C34 86.7(5)
C38 C39 C40 O2 -5.0(7)
C38 C39 C40 C41 173.9(5)
C38 C39 C44 C43 -177.0(5)
C39 C40 C41 C42 3.3(7)
C39 C40 C41 C49 -173.0(5)
C40 C39 C44 C43 0.7(8)
C40 C41 C42 C43 -0.1(8)
C40 C41 C49 C50 -177.8(5)
C40 C41 C49 C51 62.8(6)
C40 C41 C49 C52 -57.7(7)
C41 C42 C43 C44 -2.8(8)
C41 C42 C43 C45 -179.4(5)
C42 C41 C49 C50 6.0(7)
C42 C41 C49 C51 -113.4(5)
C42 C41 C49 C52 126.1(5)
C42 C43 C44 C39 2.5(8)
C42 C43 C45 C46 -5.1(9)
C42 C43 C45 C47 112.0(6)
C42 C43 C45 C48 -132.3(6)
C44 C39 C40 O2 177.4(5)
C44 C39 C40 C41 -3.7(7)
C44 C43 C45 C46 178.4(6)
C44 C43 C45 C47 -64.6(7)
C44 C43 C45 C48 51.2(7)
C45 C43 C44 C39 179.3(5)
C49 C41 C42 C43 176.2(5)
C53 C54 C55 C56 -174.8(6)
C53 C54 C59 C58 174.9(6)
C54 C55 C56 C57 -0.9(9)
C55 C54 C59 C58 -2.5(8)
C55 C56 C57 C58 -1.1(9)
C56 C57 C58 C59 1.2(9)
C57 C58 C59 C54 0.7(9)
C59 C54 C55 C56 2.6(8)
C60 C61 C62 C63 -178.5
C60 C61 C66 C65 178.5
C61 C62 C63 C64 -0.1
C62 C61 C66 C65 -0.3
C62 C63 C64 C65 -0.1
C63 C64 C65 C66 0.1
C64 C65 C66 C61 0.1
C66 C61 C62 C63 0.3
C67 C68 C69 C70 179.4(6)
C67 C68 C73 C72 -178.3(6)
C68 C69 C70 C71 -1.1(11)
C69 C68 C73 C72 1.5(9)
C69 C70 C71 C72 1.6(10)
C70 C71 C72 C73 -0.5(9)
C71 C72 C73 C68 -1.0(9)
C73 C68 C69 C70 -0.4(10)
